data_4060999
loop_
_publ_author_name
'Zheng, Qinglin'
'Hampel, Frank'
'Gladysz, J. A.'

_publ_section_title
;
 Longitudinally Extended Molecular Wires Based upon
 PtC&#x22EE;CC&#x22EE;CC&#x22EE;CC&#x22EE;C Repeat Units:
 Iterative Syntheses of Functionalized Linear PtC8Pt, PtC8PtC8Pt,
 and PtC8PtC8PtC8Pt Assemblies
;
_journal_coden_ASTM ORGND7
_journal_issue 25
_journal_name_full Organometallics
_journal_page_first 5896
_journal_page_last 5899
_journal_paper_doi 10.1021/om049353n
_journal_volume 23
_journal_year 2004
_chemical_formula_sum 'C98 H96 Cl2 O2 P4 Pt2'
_chemical_formula_weight 1890.71
_space_group_IT_number 14
_symmetry_cell_setting monoclinic
_symmetry_space_group_name_Hall '-P 2ybc'
_symmetry_space_group_name_H-M 'P 1 21/c 1'
_cell_angle_alpha 90.00
_cell_angle_beta 113.2910(10)
_cell_angle_gamma 90.00
_cell_formula_units_Z 2
_cell_length_a 11.20880(10)
_cell_length_b 37.2486(3)
_cell_length_c 11.55030(10)
_cell_measurement_temperature 173(2)
_cell_volume 4429.41(7)
_diffrn_ambient_temperature 173(2)
_exptl_crystal_density_diffrn 1.418
_cod_depositor_comments
;
The following automatic conversions were performed:
'_symmetry_cell_setting' value 'Monoclinic' changed to 'monoclinic'
according to '/home/saulius/struct/CIF-dictionaries/cif_core.dic'
dictionary named 'cif_core.dic' version 2.4.1 from 2010-06-29.

Automatic conversion script
Id: cif_fix_enum 1527 2010-12-29 10:47:43Z saulius 
;
_cod_original_sg_symbol_H-M 'P 21/c'
_cod_database_code 4060999

loop_
_symmetry_equiv_pos_as_xyz
'x, y, z'
'-x, y+1/2, -z+1/2'
'-x, -y, -z'
'x, -y-1/2, z-1/2'

loop_
_atom_site_label
_atom_site_type_symbol
_atom_site_fract_x
_atom_site_fract_y
_atom_site_fract_z
_atom_site_U_iso_or_equiv
_atom_site_adp_type
_atom_site_occupancy
_atom_site_symmetry_multiplicity
_atom_site_calc_flag
_atom_site_refinement_flags
_atom_site_disorder_assembly
_atom_site_disorder_group
Pt1 Pt 0.890995(14) 0.132692(4) 0.143128(13) 0.02146(6) Uani 1 1 d . . .
P1 P 0.87911(10) 0.13601(3) -0.06125(10) 0.0215(2) Uani 1 1 d . . .
Cl1 Cl 1.03248(11) 0.18169(3) 0.21888(10) 0.0375(3) Uani 1 1 d . . .
C1 C 0.7752(4) 0.09202(11) 0.0863(4) 0.0281(9) Uani 1 1 d . . .
P2 P 0.89208(11) 0.12839(3) 0.34404(10) 0.0235(2) Uani 1 1 d . . .
C2 C 0.7031(4) 0.06642(13) 0.0535(4) 0.0353(11) Uani 1 1 d . . .
C3 C 0.6206(5) 0.03769(13) 0.0271(4) 0.0406(12) Uani 1 1 d . . .
C4 C 0.5448(5) 0.01354(14) 0.0107(4) 0.0447(13) Uani 1 1 d . . .
C11 C 0.7225(4) 0.15259(11) -0.1730(4) 0.0238(9) Uani 1 1 d . . .
C12 C 0.7102(4) 0.16688(13) -0.2878(4) 0.0379(11) Uani 1 1 d . . .
H12A H 0.7844 0.1685 -0.3079 0.045 Uiso 1 1 calc R . .
C13 C 0.5906(4) 0.17896(13) -0.3739(4) 0.0405(12) Uani 1 1 d . . .
H13A H 0.5845 0.1889 -0.4519 0.049 Uiso 1 1 calc R . .
C14 C 0.4809(4) 0.17680(13) -0.3479(4) 0.0388(11) Uani 1 1 d . . .
C15 C 0.4945(4) 0.16238(16) -0.2343(5) 0.0476(14) Uani 1 1 d . . .
H15A H 0.4198 0.1604 -0.2151 0.057 Uiso 1 1 calc R . .
C16 C 0.6141(4) 0.15047(15) -0.1454(4) 0.0358(11) Uani 1 1 d . . .
H16A H 0.6203 0.1410 -0.0668 0.043 Uiso 1 1 calc R . .
C21 C 0.8993(4) 0.09204(11) -0.1204(4) 0.0256(9) Uani 1 1 d . . .
C22 C 1.0015(5) 0.07057(13) -0.0450(4) 0.0373(11) Uani 1 1 d . . .
H22A H 1.0568 0.0785 0.0369 0.045 Uiso 1 1 calc R . .
C23 C 1.0235(6) 0.03753(14) -0.0886(5) 0.0511(14) Uani 1 1 d . . .
H23A H 1.0952 0.0234 -0.0370 0.061 Uiso 1 1 calc R . .
C24 C 0.9426(6) 0.02498(14) -0.2058(5) 0.0523(14) Uani 1 1 d . . .
C25 C 0.8413(6) 0.04631(14) -0.2802(5) 0.0516(14) Uani 1 1 d . . .
H25A H 0.7855 0.0381 -0.3615 0.062 Uiso 1 1 calc R . .
C26 C 0.8191(5) 0.07956(13) -0.2386(4) 0.0379(11) Uani 1 1 d . . .
H26A H 0.7485 0.0939 -0.2915 0.045 Uiso 1 1 calc R . .
C27 C 0.9664(7) -0.0111(2) -0.2540(7) 0.089(2) Uiso 1 1 d . . .
H27A H 1.0417 -0.0227 -0.1892 0.134 Uiso 1 1 calc R . .
H27B H 0.9832 -0.0075 -0.3303 0.134 Uiso 1 1 calc R . .
H27C H 0.8897 -0.0264 -0.2737 0.134 Uiso 1 1 calc R . .
C31 C 0.9945(4) 0.16467(11) -0.0921(4) 0.0236(9) Uani 1 1 d . . .
C32 C 0.9937(4) 0.20165(12) -0.0711(4) 0.0295(10) Uani 1 1 d . . .
H32A H 0.9365 0.2111 -0.0361 0.035 Uiso 1 1 calc R . .
C33 C 1.0744(4) 0.22467(12) -0.1001(4) 0.0315(10) Uani 1 1 d . . .
H33A H 1.0721 0.2497 -0.0851 0.038 Uiso 1 1 calc R . .
C34 C 1.1595(4) 0.21130(12) -0.1515(4) 0.0314(10) Uani 1 1 d . . .
C35 C 1.1606(4) 0.17464(12) -0.1712(4) 0.0310(10) Uani 1 1 d . . .
H35A H 1.2182 0.1652 -0.2056 0.037 Uiso 1 1 calc R . .
C36 C 1.0800(4) 0.15143(12) -0.1421(4) 0.0254(9) Uani 1 1 d . . .
H36A H 1.0830 0.1264 -0.1563 0.031 Uiso 1 1 calc R . .
C37 C 1.2454(5) 0.23631(14) -0.1882(5) 0.0497(14) Uani 1 1 d . . .
H37A H 1.2330 0.2610 -0.1660 0.075 Uiso 1 1 calc R . .
H37B H 1.2222 0.2347 -0.2792 0.075 Uiso 1 1 calc R . .
H37C H 1.3365 0.2294 -0.1430 0.075 Uiso 1 1 calc R . .
C41 C 0.7706(4) 0.09882(12) 0.3635(4) 0.0287(9) Uani 1 1 d . . .
C42 C 0.7766(5) 0.06224(13) 0.3442(4) 0.0396(12) Uani 1 1 d . . .
H42A H 0.8480 0.0528 0.3295 0.048 Uiso 1 1 calc R . .
C43 C 0.6813(6) 0.03958(15) 0.3461(5) 0.0555(15) Uani 1 1 d . . .
H43A H 0.6880 0.0146 0.3333 0.067 Uiso 1 1 calc R . .
C44 C 0.5745(6) 0.05246(18) 0.3665(5) 0.0581(16) Uani 1 1 d . . .
C45 C 0.5743(5) 0.08853(17) 0.3937(5) 0.0567(16) Uani 1 1 d . . .
H45A H 0.5061 0.0978 0.4141 0.068 Uiso 1 1 calc R . .
C46 C 0.6697(4) 0.11141(13) 0.3921(4) 0.0363(11) Uani 1 1 d . . .
H46A H 0.6662 0.1361 0.4109 0.044 Uiso 1 1 calc R . .
C51 C 0.8567(4) 0.17143(11) 0.3958(4) 0.0264(9) Uani 1 1 d . . .
C52 C 0.7490(4) 0.19027(13) 0.3115(4) 0.0367(11) Uani 1 1 d . . .
H52A H 0.7068 0.1820 0.2272 0.044 Uiso 1 1 calc R . .
C53 C 0.7035(5) 0.22057(13) 0.3492(5) 0.0392(11) Uani 1 1 d . . .
H53A H 0.6300 0.2329 0.2909 0.047 Uiso 1 1 calc R . .
C54 C 0.7641(5) 0.23326(12) 0.4714(4) 0.0356(11) Uani 1 1 d . . .
C55 C 0.8756(5) 0.21594(13) 0.5518(4) 0.0394(12) Uani 1 1 d . . .
H55A H 0.9221 0.2255 0.6337 0.047 Uiso 1 1 calc R . .
C56 C 0.9209(4) 0.18503(12) 0.5158(4) 0.0312(10) Uani 1 1 d . . .
H56A H 0.9959 0.1732 0.5736 0.037 Uiso 1 1 calc R . .
C57 C 0.7101(5) 0.26499(14) 0.5170(5) 0.0558(15) Uani 1 1 d . . .
H57A H 0.7663 0.2702 0.6050 0.084 Uiso 1 1 calc R . .
H57B H 0.6225 0.2593 0.5110 0.084 Uiso 1 1 calc R . .
H57C H 0.7064 0.2860 0.4647 0.084 Uiso 1 1 calc R . .
C61 C 1.0442(4) 0.11117(12) 0.4612(4) 0.0292(10) Uani 1 1 d . . .
C66 C 1.1545(4) 0.11008(15) 0.4364(5) 0.0460(13) Uani 1 1 d . . .
H66A H 1.1520 0.1188 0.3582 0.055 Uiso 1 1 calc R . .
C62 C 1.0509(5) 0.09719(14) 0.5751(4) 0.0409(12) Uani 1 1 d . . .
H62A H 0.9755 0.0972 0.5936 0.049 Uiso 1 1 calc R . .
C64 C 1.2765(5) 0.08253(14) 0.6384(5) 0.0477(13) Uani 1 1 d . . .
C63 C 1.1653(5) 0.08327(14) 0.6615(4) 0.0467(13) Uani 1 1 d . . .
H63A H 1.1674 0.0740 0.7389 0.056 Uiso 1 1 calc R . .
C65 C 1.2691(5) 0.09635(16) 0.5247(5) 0.0575(16) Uani 1 1 d . . .
H65A H 1.3448 0.0964 0.5067 0.069 Uiso 1 1 calc R . .
C17 C 0.3527(5) 0.19072(17) -0.4406(5) 0.0591(16) Uani 1 1 d . . .
H17A H 0.3629 0.1995 -0.5161 0.089 Uiso 1 1 calc R . .
H17B H 0.3233 0.2104 -0.4021 0.089 Uiso 1 1 calc R . .
H17C H 0.2884 0.1713 -0.4639 0.089 Uiso 1 1 calc R . .
C67 C 1.4016(5) 0.06757(17) 0.7333(6) 0.0696(19) Uani 1 1 d . . .
H67A H 1.3882 0.0593 0.8079 0.104 Uiso 1 1 calc R . .
H67B H 1.4685 0.0863 0.7579 0.104 Uiso 1 1 calc R . .
H67C H 1.4297 0.0473 0.6960 0.104 Uiso 1 1 calc R . .
C47 C 0.4623(7) 0.0280(2) 0.3554(7) 0.101(3) Uani 1 1 d . . .
H47A H 0.4811 0.0035 0.3364 0.151 Uiso 1 1 calc R . .
H47B H 0.3827 0.0366 0.2874 0.151 Uiso 1 1 calc R . .
H47C H 0.4505 0.0281 0.4351 0.151 Uiso 1 1 calc R . .
C10A C 1.3528(7) 0.1659(2) 0.1786(7) 0.099(3) Uiso 1 1 d . . .
H10A H 1.3649 0.1912 0.1945 0.148 Uiso 1 1 d R . .
H10B H 1.2616 0.1606 0.1398 0.148 Uiso 1 1 d R . .
H10C H 1.3910 0.1530 0.2567 0.148 Uiso 1 1 d R . .
C10B C 1.3296(16) 0.1202(5) 0.1496(16) 0.069(5) Uiso 0.411(6) 1 d P . .
O10B O 1.2734(11) 0.1018(3) 0.1881(11) 0.088(4) Uiso 0.411(6) 1 d P . .
C10C C 1.3995(8) 0.1142(2) 0.0625(8) 0.106(3) Uiso 1 1 d . . .
H10D H 1.4419 0.1084 0.0071 0.158 Uiso 1 1 d R . .
H10E H 1.4383 0.1007 0.1391 0.158 Uiso 1 1 d R . .
H10F H 1.3089 0.1083 0.0222 0.158 Uiso 1 1 d R . .
C11B C 1.4155(10) 0.1556(3) 0.0930(10) 0.063(3) Uiso 0.589(6) 1 d P . .
O11B O 1.4687(8) 0.1768(2) 0.0560(8) 0.090(3) Uiso 0.589(6) 1 d P . .

loop_
_atom_site_aniso_label
_atom_site_aniso_U_11
_atom_site_aniso_U_22
_atom_site_aniso_U_33
_atom_site_aniso_U_23
_atom_site_aniso_U_13
_atom_site_aniso_U_12
Pt1 0.02378(10) 0.02291(9) 0.01875(9) -0.00159(6) 0.00954(7) -0.00424(6)
P1 0.0240(5) 0.0236(6) 0.0190(5) -0.0011(4) 0.0107(4) -0.0024(4)
Cl1 0.0456(7) 0.0373(6) 0.0325(6) -0.0096(5) 0.0187(5) -0.0209(5)
C1 0.036(2) 0.030(2) 0.018(2) -0.0009(17) 0.0111(18) -0.0052(19)
P2 0.0260(6) 0.0275(6) 0.0177(5) -0.0004(4) 0.0096(4) -0.0012(4)
C2 0.040(3) 0.036(3) 0.025(2) 0.0020(19) 0.007(2) -0.013(2)
C3 0.052(3) 0.037(3) 0.027(2) 0.004(2) 0.008(2) -0.016(2)
C4 0.059(3) 0.038(3) 0.025(2) 0.005(2) 0.004(2) -0.016(2)
C11 0.026(2) 0.025(2) 0.021(2) -0.0032(16) 0.0097(17) -0.0012(17)
C12 0.036(3) 0.052(3) 0.030(2) 0.008(2) 0.018(2) -0.001(2)
C13 0.045(3) 0.048(3) 0.026(2) 0.011(2) 0.011(2) 0.000(2)
C14 0.039(3) 0.041(3) 0.030(3) 0.000(2) 0.007(2) 0.010(2)
C15 0.029(3) 0.076(4) 0.041(3) 0.013(3) 0.018(2) 0.012(3)
C16 0.030(3) 0.051(3) 0.030(2) 0.010(2) 0.016(2) 0.006(2)
C21 0.031(2) 0.024(2) 0.026(2) -0.0002(17) 0.0152(19) -0.0046(17)
C22 0.043(3) 0.033(3) 0.035(3) 0.004(2) 0.015(2) 0.003(2)
C23 0.068(4) 0.037(3) 0.055(3) 0.009(3) 0.030(3) 0.019(3)
C24 0.078(4) 0.036(3) 0.052(3) -0.006(3) 0.036(3) 0.013(3)
C25 0.074(4) 0.045(3) 0.038(3) -0.015(2) 0.024(3) 0.000(3)
C26 0.046(3) 0.038(3) 0.029(2) -0.006(2) 0.014(2) 0.004(2)
C31 0.024(2) 0.028(2) 0.019(2) -0.0007(17) 0.0085(17) -0.0008(17)
C32 0.033(2) 0.030(2) 0.031(2) -0.0024(18) 0.019(2) -0.0024(19)
C33 0.036(3) 0.028(2) 0.034(2) -0.0021(19) 0.017(2) -0.0006(19)
C34 0.034(2) 0.035(3) 0.030(2) 0.0010(19) 0.017(2) -0.004(2)
C35 0.027(2) 0.037(3) 0.033(2) -0.001(2) 0.017(2) 0.0021(19)
C36 0.026(2) 0.027(2) 0.025(2) 0.0000(17) 0.0117(18) 0.0002(17)
C37 0.055(3) 0.043(3) 0.070(4) -0.001(3) 0.044(3) -0.016(3)
C41 0.032(2) 0.034(3) 0.019(2) 0.0011(18) 0.0096(18) -0.0038(19)
C42 0.056(3) 0.033(3) 0.040(3) 0.000(2) 0.029(2) -0.005(2)
C43 0.085(4) 0.041(3) 0.054(4) -0.006(3) 0.043(3) -0.023(3)
C44 0.068(4) 0.062(4) 0.053(4) 0.002(3) 0.034(3) -0.029(3)
C45 0.047(3) 0.071(4) 0.066(4) 0.008(3) 0.038(3) -0.003(3)
C46 0.037(3) 0.037(3) 0.041(3) 0.001(2) 0.022(2) 0.000(2)
C51 0.032(2) 0.029(2) 0.019(2) -0.0010(17) 0.0111(18) -0.0034(18)
C52 0.045(3) 0.038(3) 0.022(2) 0.0000(19) 0.008(2) 0.004(2)
C53 0.046(3) 0.033(3) 0.042(3) 0.007(2) 0.020(2) 0.010(2)
C54 0.050(3) 0.024(2) 0.047(3) -0.002(2) 0.033(2) -0.004(2)
C55 0.058(3) 0.035(3) 0.033(3) -0.011(2) 0.025(2) -0.014(2)
C56 0.036(2) 0.037(3) 0.023(2) -0.0010(19) 0.0135(19) -0.002(2)
C57 0.079(4) 0.035(3) 0.074(4) -0.008(3) 0.051(3) -0.002(3)
C61 0.031(2) 0.032(3) 0.023(2) -0.0027(18) 0.0080(18) 0.0026(19)
C66 0.035(3) 0.067(4) 0.040(3) 0.012(3) 0.019(2) 0.007(3)
C62 0.043(3) 0.053(3) 0.029(2) 0.005(2) 0.016(2) 0.011(2)
C64 0.043(3) 0.047(3) 0.038(3) -0.003(2) 0.000(2) 0.014(2)
C63 0.055(3) 0.049(3) 0.026(3) 0.005(2) 0.006(2) 0.013(3)
C65 0.031(3) 0.083(5) 0.054(4) 0.013(3) 0.012(3) 0.015(3)
C17 0.047(3) 0.074(4) 0.046(3) 0.005(3) 0.007(3) 0.018(3)
C67 0.054(4) 0.059(4) 0.066(4) 0.007(3) -0.007(3) 0.020(3)
C47 0.095(5) 0.097(6) 0.126(7) 0.011(5) 0.062(5) -0.049(5)

loop_
_geom_bond_atom_site_label_1
_geom_bond_atom_site_label_2
_geom_bond_distance
_geom_bond_site_symmetry_2
_geom_bond_publ_flag
Pt1 C1 1.933(4) . ?
Pt1 P1 2.3145(10) . ?
Pt1 P2 2.3214(10) . ?
Pt1 Cl1 2.3483(10) . ?
Pt1 Pt1 12.7499(3) 3_655 ?
P1 C31 1.818(4) . ?
P1 C21 1.823(4) . ?
P1 C11 1.827(4) . ?
C1 C2 1.210(6) . ?
P2 C51 1.809(4) . ?
P2 C61 1.824(4) . ?
P2 C41 1.833(4) . ?
C2 C3 1.368(6) . ?
C3 C4 1.199(6) . ?
C4 C4 1.376(9) 3_655 ?
C11 C16 1.375(5) . ?
C11 C12 1.384(6) . ?
C12 C13 1.391(6) . ?
C13 C14 1.379(6) . ?
C14 C15 1.369(6) . ?
C14 C17 1.505(6) . ?
C15 C16 1.400(6) . ?
C21 C26 1.385(6) . ?
C21 C22 1.386(6) . ?
C22 C23 1.388(7) . ?
C23 C24 1.379(7) . ?
C24 C25 1.374(7) . ?
C24 C27 1.518(8) . ?
C25 C26 1.386(6) . ?
C31 C36 1.389(5) . ?
C31 C32 1.400(6) . ?
C32 C33 1.380(6) . ?
C33 C34 1.400(6) . ?
C34 C35 1.385(6) . ?
C34 C37 1.515(6) . ?
C35 C36 1.385(6) . ?
C41 C46 1.380(6) . ?
C41 C42 1.387(6) . ?
C42 C43 1.369(7) . ?
C43 C44 1.393(8) . ?
C44 C45 1.380(8) . ?
C44 C47 1.516(7) . ?
C45 C46 1.373(7) . ?
C51 C56 1.381(5) . ?
C51 C52 1.403(6) . ?
C52 C53 1.378(6) . ?
C53 C54 1.385(6) . ?
C54 C55 1.386(7) . ?
C54 C57 1.515(6) . ?
C55 C56 1.387(6) . ?
C61 C66 1.376(6) . ?
C61 C62 1.389(6) . ?
C66 C65 1.384(7) . ?
C62 C63 1.378(6) . ?
C64 C63 1.374(7) . ?
C64 C65 1.383(7) . ?
C64 C67 1.504(7) . ?
C10A C11B 1.472(13) . ?
C10A C10B 1.735(19) . ?
C10B O10B 1.134(18) . ?
C10B C10C 1.516(19) . ?
C10B C11B 1.90(2) . ?
C10C C11B 1.577(14) . ?
C11B O11B 1.168(12) . ?
